data_1512571
loop_
_publ_author_name
'Cai, Zhong-Jian'
'Wang, Shun-Yi'
'Ji, Shun-Jun'

_publ_section_title
;
 I2/TBHP-Catalyzed Chemoselective Amination of Indoles
;
_journal_issue 20
_journal_name_full 'Organic Letters'
_journal_page_first 5226
_journal_paper_doi 10.1021/ol4023936
_journal_volume 15
_journal_year 2013
_chemical_formula_moiety 'C23 H23 N3, C4 H8 O2'
_chemical_formula_sum 'C27 H31 N3 O2'
_chemical_formula_weight 429.55
_chemical_name_systematic
;
 ? 
;
_space_group_crystal_system monoclinic
_space_group_IT_number 15
_space_group_name_Hall '-C 2yc'
_space_group_name_H-M_alt 'C 1 2/c 1'
_symmetry_space_group_name_Hall '-C 2yc'
_symmetry_space_group_name_H-M 'C 1 2/c 1'
_atom_sites_solution_hydrogens geom
_atom_sites_solution_primary direct
_atom_sites_solution_secondary difmap
_audit_creation_date 2013-05-15
_audit_creation_method
;
  Olex2 1.2
  (compiled Apr 23 2013 17:54:37, GUI svn.r4466)
;
_cell_angle_alpha 90.00
_cell_angle_beta 92.626(5)
_cell_angle_gamma 90.00
_cell_formula_units_Z 8
_cell_length_a 23.0116(14)
_cell_length_b 11.7702(10)
_cell_length_c 17.9128(10)
_cell_measurement_reflns_used 2619
_cell_measurement_temperature 223.00(10)
_cell_measurement_theta_max 27.3650
_cell_measurement_theta_min 3.8750
_cell_volume 4846.6(6)
_computing_cell_refinement
;
CrysAlisPro, Agilent Technologies,
Version 1.171.36.28 (release 01-02-2013 CrysAlis171 .NET)
(compiled Feb  1 2013,16:14:44)
;
_computing_data_collection
;
CrysAlisPro, Agilent Technologies,
Version 1.171.36.28 (release 01-02-2013 CrysAlis171 .NET)
(compiled Feb  1 2013,16:14:44)
;
_computing_data_reduction
;
CrysAlisPro, Agilent Technologies,
Version 1.171.36.28 (release 01-02-2013 CrysAlis171 .NET)
(compiled Feb  1 2013,16:14:44)
;
_computing_molecular_graphics
;
O. V. Dolomanov, L. J. Bourhis, R. J. Gildea, J. A. K. Howard and H. Puschmann,
OLEX2: a complete structure solution, refinement and analysis program.
J. Appl. Cryst. (2009). 42, 339-341.
;
_computing_publication_material
;
O. V. Dolomanov, L. J. Bourhis, R. J. Gildea, J. A. K. Howard and H. Puschmann,
OLEX2: a complete structure solution, refinement and analysis program.
J. Appl. Cryst. (2009). 42, 339-341.
;
_computing_structure_refinement
;
XL, G.M. Sheldrick, Acta Cryst.
(2008). A64, 112-122
;
_computing_structure_solution
;
XS, G.M. Sheldrick, Acta Cryst.
(2008). A64, 112-122
;
_diffrn_ambient_temperature 223.00(10)
_diffrn_detector_area_resol_mean 10.4692
_diffrn_measured_fraction_theta_full 0.9979
_diffrn_measured_fraction_theta_max 0.9979
_diffrn_measurement_details
;
  1 omega  -84.00   -4.00   1.0000   10.0000
omega____ theta____ kappa____ phi______ frames
    -      -12.0816  -38.0000  -90.0000 80

  2 omega   -3.00   30.00   1.0000   10.0000
omega____ theta____ kappa____ phi______ frames
    -      -12.0816  -99.0000 -120.0000 33

  3 omega  -88.00  -15.00   1.0000   10.0000
omega____ theta____ kappa____ phi______ frames
    -      -12.0816  -38.0000    0.0000 73

  4 omega  -14.00   26.00   1.0000   10.0000
omega____ theta____ kappa____ phi______ frames
    -       12.2378   38.0000 -180.0000 40
;
_diffrn_measurement_device_type 'Xcalibur, Atlas, Gemini'
_diffrn_measurement_method '\w scans'
_diffrn_orient_matrix_UB_11 -0.0034889000
_diffrn_orient_matrix_UB_12 0.0598005000
_diffrn_orient_matrix_UB_13 0.0014377000
_diffrn_orient_matrix_UB_21 0.0276753000
_diffrn_orient_matrix_UB_22 0.0050845000
_diffrn_orient_matrix_UB_23 0.0188331000
_diffrn_orient_matrix_UB_31 0.0132158000
_diffrn_orient_matrix_UB_32 0.0051691000
_diffrn_orient_matrix_UB_33 -0.0348510000
_diffrn_radiation_monochromator graphite
_diffrn_radiation_type 'Mo K\a'
_diffrn_radiation_wavelength 0.7107
_diffrn_reflns_av_R_equivalents 0.0344
_diffrn_reflns_av_unetI/netI 0.0528
_diffrn_reflns_limit_h_max 29
_diffrn_reflns_limit_h_min -28
_diffrn_reflns_limit_k_max 8
_diffrn_reflns_limit_k_min -16
_diffrn_reflns_limit_l_max 23
_diffrn_reflns_limit_l_min -17
_diffrn_reflns_number 13983
_diffrn_reflns_theta_full 29.40
_diffrn_reflns_theta_max 29.40
_diffrn_reflns_theta_min 2.96
_diffrn_source 'Enhance (Mo) X-ray Source'
_exptl_absorpt_coefficient_mu 0.075
_exptl_absorpt_correction_T_max 1.00000
_exptl_absorpt_correction_T_min 0.98542
_exptl_absorpt_correction_type multi-scan
_exptl_absorpt_process_details
;
CrysAlisPro, Agilent Technologies,
Version 1.171.36.28 (release 01-02-2013 CrysAlis171 .NET)
(compiled Feb  1 2013,16:14:44)
Empirical absorption correction using spherical harmonics,
 implemented in SCALE3 ABSPACK scaling algorithm.
;
_exptl_crystal_colour colourless
_exptl_crystal_colour_primary colourless
_exptl_crystal_density_diffrn 1.177
_exptl_crystal_density_method 'not measured'
_exptl_crystal_description block
_exptl_crystal_F_000 1840
_exptl_crystal_size_max 0.5
_exptl_crystal_size_mid 0.45
_exptl_crystal_size_min 0.12
_refine_diff_density_max 0.229
_refine_diff_density_min -0.273
_refine_diff_density_rms 0.042
_refine_ls_extinction_method none
_refine_ls_goodness_of_fit_ref 0.989
_refine_ls_hydrogen_treatment constr
_refine_ls_matrix_type full
_refine_ls_number_parameters 294
_refine_ls_number_reflns 5802
_refine_ls_number_restraints 0
_refine_ls_restrained_S_all 0.989
_refine_ls_R_factor_all 0.1005
_refine_ls_R_factor_gt 0.0579
_refine_ls_shift/su_max 0.000
_refine_ls_shift/su_mean 0.000
_refine_ls_structure_factor_coef Fsqd
_refine_ls_weighting_details 'calc w=1/[\s^2^(Fo^2^)+(0.1000P)^2^+0.0000P] where P=(Fo^2^+2Fc^2^)/3'
_refine_ls_weighting_scheme calc
_refine_ls_wR_factor_gt 0.1469
_refine_ls_wR_factor_ref 0.1783
_reflns_number_gt 3676
_reflns_number_total 5802
_reflns_threshold_expression >2sigma(I)
_cod_data_source_file ol4023936_si_003.cif
_cod_data_source_block g130511b
_cod_database_code 1512571
_reflns_odcompleteness_completeness 99.79
_reflns_odcompleteness_iscentric 1
_reflns_odcompleteness_theta 26.32
_olex2_refinement_description
;
1. Fixed Uiso
 At 1.2 times of:
  All C(H) groups, All C(H,H) groups, All N(H) groups
 At 1.5 times of:
  All C(H,H,H) groups
2.a Secondary CH2 refined with riding coordinates:
 C25(H25A,H25B)
2.b Aromatic/amide H refined with riding coordinates:
 N3(H3), N2(H2), C22(H22), C19(H19), C18(H18), C15(H15), C6(H6), C4(H4),
 C11(H11), C12(H12), C5(H5), C7(H7), C21(H21), C14(H14)
2.c Idealised Me refined as rotating group:
 C9(H9A,H9B,H9C), C29(H29A,H29B,H29C), C16(H16A,H16B,H16C), C23(H23A,H23B,
 H23C), C26(H26A,H26B,H26C)
;

loop_
_space_group_symop_id
_space_group_symop_operation_xyz
1 'x, y, z'
2 '-x, y, -z+1/2'
3 'x+1/2, y+1/2, z'
4 '-x+1/2, y+1/2, -z+1/2'
5 '-x, -y, -z'
6 'x, -y, z-1/2'
7 '-x+1/2, -y+1/2, -z'
8 'x+1/2, -y+1/2, z-1/2'

loop_
_atom_site_label
_atom_site_type_symbol
_atom_site_fract_x
_atom_site_fract_y
_atom_site_fract_z
_atom_site_U_iso_or_equiv
_atom_site_adp_type
_atom_site_occupancy
_atom_site_symmetry_multiplicity
_atom_site_calc_flag
_atom_site_refinement_flags
N3 N 0.27088(6) 1.03535(13) 0.20057(7) 0.0330(4) Uani 1 1 d .
H3 H 0.2840 1.1027 0.2092 0.040 Uiso 1 1 calc R
N1 N 0.21682(6) 0.79966(12) 0.30002(7) 0.0314(3) Uani 1 1 d .
N2 N 0.31010(6) 0.88194(13) 0.32205(7) 0.0325(4) Uani 1 1 d .
H2 H 0.3322 0.9336 0.3046 0.039 Uiso 1 1 calc R
C1 C 0.25480(7) 0.88070(15) 0.29340(8) 0.0289(4) Uani 1 1 d .
C3 C 0.17307(7) 0.94231(15) 0.22506(9) 0.0303(4) Uani 1 1 d .
C17 C 0.28881(7) 0.97950(16) 0.13737(9) 0.0315(4) Uani 1 1 d .
C8 C 0.16622(7) 0.83620(15) 0.25738(9) 0.0302(4) Uani 1 1 d .
C2 C 0.23162(7) 0.98773(15) 0.25281(9) 0.0298(4) Uani 1 1 d .
C22 C 0.32189(8) 1.03900(18) 0.08698(10) 0.0398(5) Uani 1 1 d .
H22 H 0.3289 1.1162 0.0941 0.048 Uiso 1 1 calc R
C10 C 0.33669(8) 0.80998(15) 0.37681(9) 0.0320(4) Uani 1 1 d .
C19 C 0.30115(8) 0.81179(18) 0.06236(9) 0.0401(5) Uani 1 1 d .
H19 H 0.2937 0.7350 0.0545 0.048 Uiso 1 1 calc R
C18 C 0.27758(8) 0.86532(16) 0.12285(9) 0.0342(4) Uani 1 1 d .
H18 H 0.2540 0.8245 0.1541 0.041 Uiso 1 1 calc R
C15 C 0.39681(8) 0.81617(18) 0.38840(9) 0.0383(5) Uani 1 1 d .
H15 H 0.4185 0.8628 0.3583 0.046 Uiso 1 1 calc R
C6 C 0.07095(8) 0.82497(19) 0.20152(10) 0.0446(5) Uani 1 1 d .
H6 H 0.0360 0.7862 0.1932 0.054 Uiso 1 1 calc R
C4 C 0.12919(8) 0.99035(17) 0.18062(10) 0.0391(4) Uani 1 1 d .
H4 H 0.1339 1.0613 0.1589 0.047 Uiso 1 1 calc R
C11 C 0.30515(9) 0.73966(17) 0.42185(9) 0.0378(4) Uani 1 1 d .
H11 H 0.2649 0.7347 0.4147 0.045 Uiso 1 1 calc R
C12 C 0.33362(10) 0.67687(19) 0.47753(10) 0.0469(5) Uani 1 1 d .
H12 H 0.3120 0.6297 0.5074 0.056 Uiso 1 1 calc R
C9 C 0.22237(9) 1.07777(17) 0.31281(10) 0.0412(5) Uani 1 1 d .
H9A H 0.2593 1.0994 0.3356 0.062 Uiso 1 1 calc R
H9B H 0.1982 1.0472 0.3502 0.062 Uiso 1 1 calc R
H9C H 0.2038 1.1432 0.2903 0.062 Uiso 1 1 calc R
C5 C 0.07781(9) 0.92974(19) 0.16927(11) 0.0450(5) Uani 1 1 d .
H5 H 0.0476 0.9604 0.1394 0.054 Uiso 1 1 calc R
C7 C 0.11506(8) 0.77542(17) 0.24637(10) 0.0384(4) Uani 1 1 d .
H7 H 0.1103 0.7044 0.2680 0.046 Uiso 1 1 calc R
C21 C 0.34433(9) 0.9838(2) 0.02659(10) 0.0472(5) Uani 1 1 d .
H21 H 0.3662 1.0253 -0.0063 0.057 Uiso 1 1 calc R
C20 C 0.33541(9) 0.8688(2) 0.01323(9) 0.0437(5) Uani 1 1 d .
C14 C 0.42416(9) 0.7532(2) 0.44445(10) 0.0469(5) Uani 1 1 d .
H14 H 0.4643 0.7585 0.4518 0.056 Uiso 1 1 calc R
C13 C 0.39347(10) 0.68221(19) 0.49016(10) 0.0483(5) Uani 1 1 d .
C29 C 0.36328(11) 0.8089(2) -0.05020(11) 0.0667(7) Uani 1 1 d .
H29A H 0.4021 0.7863 -0.0347 0.100 Uiso 1 1 calc R
H29B H 0.3647 0.8592 -0.0922 0.100 Uiso 1 1 calc R
H29C H 0.3408 0.7428 -0.0641 0.100 Uiso 1 1 calc R
C16 C 0.42393(13) 0.6118(3) 0.55060(14) 0.0803(9) Uani 1 1 d .
H16A H 0.4021 0.6144 0.5950 0.121 Uiso 1 1 calc R
H16B H 0.4622 0.6418 0.5613 0.121 Uiso 1 1 calc R
H16C H 0.4268 0.5346 0.5339 0.121 Uiso 1 1 calc R
O2 O 0.54494(6) 0.85785(12) 0.34880(7) 0.0465(4) Uani 1 1 d .
O1 O 0.57675(6) 0.98450(14) 0.26708(8) 0.0551(4) Uani 1 1 d .
C24 C 0.55172(8) 0.96302(18) 0.32280(11) 0.0439(5) Uani 1 1 d .
C25 C 0.57181(9) 0.76742(19) 0.30696(11) 0.0468(5) Uani 1 1 d .
H25A H 0.6134 0.7804 0.3052 0.056 Uiso 1 1 calc R
H25B H 0.5553 0.7653 0.2562 0.056 Uiso 1 1 calc R
C23 C 0.52309(10) 1.0485(2) 0.37063(14) 0.0610(6) Uani 1 1 d .
H23A H 0.4859 1.0688 0.3480 0.091 Uiso 1 1 calc R
H23B H 0.5471 1.1150 0.3754 0.091 Uiso 1 1 calc R
H23C H 0.5178 1.0166 0.4192 0.091 Uiso 1 1 calc R
C26 C 0.56059(12) 0.6588(2) 0.34535(14) 0.0662(7) Uani 1 1 d .
H26A H 0.5763 0.6624 0.3959 0.099 Uiso 1 1 calc R
H26B H 0.5787 0.5978 0.3195 0.099 Uiso 1 1 calc R
H26C H 0.5194 0.6457 0.3456 0.099 Uiso 1 1 calc R

loop_
_atom_site_aniso_label
_atom_site_aniso_U_11
_atom_site_aniso_U_22
_atom_site_aniso_U_33
_atom_site_aniso_U_23
_atom_site_aniso_U_13
_atom_site_aniso_U_12
N3 0.0326(8) 0.0213(8) 0.0455(8) 0.0001(6) 0.0070(6) -0.0059(6)
N1 0.0348(8) 0.0231(8) 0.0366(7) -0.0018(6) 0.0049(6) -0.0011(6)
N2 0.0314(8) 0.0259(8) 0.0401(8) 0.0056(6) 0.0018(6) -0.0025(6)
C1 0.0325(9) 0.0231(9) 0.0314(8) -0.0022(7) 0.0047(6) -0.0003(7)
C3 0.0279(9) 0.0258(10) 0.0377(8) -0.0029(7) 0.0059(7) -0.0004(7)
C17 0.0270(9) 0.0298(10) 0.0376(9) 0.0063(7) 0.0001(7) 0.0010(7)
C8 0.0313(9) 0.0261(10) 0.0338(8) -0.0039(7) 0.0079(7) -0.0009(7)
C2 0.0291(9) 0.0220(9) 0.0386(8) 0.0004(7) 0.0050(7) -0.0005(7)
C22 0.0366(10) 0.0340(11) 0.0491(10) 0.0121(8) 0.0049(8) -0.0031(9)
C10 0.0362(10) 0.0287(10) 0.0312(8) -0.0050(7) 0.0005(7) 0.0051(8)
C19 0.0428(11) 0.0380(12) 0.0396(9) -0.0017(8) 0.0012(8) 0.0015(9)
C18 0.0360(10) 0.0308(11) 0.0363(9) 0.0046(7) 0.0063(7) -0.0022(8)
C15 0.0356(10) 0.0425(12) 0.0368(9) -0.0040(8) 0.0024(7) 0.0015(9)
C6 0.0302(10) 0.0501(14) 0.0537(11) -0.0107(10) 0.0047(8) -0.0091(9)
C4 0.0345(10) 0.0323(11) 0.0504(10) 0.0012(8) 0.0011(8) 0.0021(8)
C11 0.0405(11) 0.0353(11) 0.0377(9) 0.0004(8) 0.0043(7) 0.0019(9)
C12 0.0601(14) 0.0409(13) 0.0404(10) 0.0068(9) 0.0087(9) 0.0057(10)
C9 0.0418(11) 0.0296(11) 0.0524(10) -0.0085(8) 0.0043(8) 0.0014(9)
C5 0.0326(10) 0.0478(14) 0.0543(11) -0.0047(10) -0.0030(8) 0.0046(9)
C7 0.0390(11) 0.0339(11) 0.0430(9) -0.0026(8) 0.0090(8) -0.0102(9)
C21 0.0403(11) 0.0601(15) 0.0417(10) 0.0179(10) 0.0075(8) -0.0022(10)
C20 0.0389(11) 0.0583(15) 0.0341(9) 0.0006(9) 0.0032(8) 0.0034(10)
C14 0.0392(11) 0.0551(14) 0.0457(10) -0.0090(10) -0.0041(8) 0.0123(10)
C13 0.0581(14) 0.0476(14) 0.0389(10) -0.0014(9) -0.0015(9) 0.0194(11)
C29 0.0640(16) 0.092(2) 0.0453(11) -0.0057(12) 0.0151(10) 0.0039(15)
C16 0.090(2) 0.089(2) 0.0604(14) 0.0192(14) -0.0127(13) 0.0272(17)
O2 0.0440(8) 0.0403(9) 0.0556(8) 0.0010(6) 0.0059(6) -0.0008(7)
O1 0.0548(9) 0.0498(10) 0.0606(9) 0.0086(7) 0.0016(7) -0.0081(8)
C24 0.0349(11) 0.0393(13) 0.0567(12) 0.0015(10) -0.0086(9) -0.0043(9)
C25 0.0394(11) 0.0454(13) 0.0559(11) -0.0022(10) 0.0063(9) 0.0005(10)
C23 0.0528(14) 0.0478(15) 0.0820(15) -0.0086(12) 0.0007(11) 0.0028(12)
C26 0.0732(17) 0.0435(15) 0.0838(16) 0.0077(12) 0.0230(13) 0.0043(12)

loop_
_atom_type_symbol
_atom_type_description
_atom_type_scat_dispersion_real
_atom_type_scat_dispersion_imag
_atom_type_scat_source
C C 0.0033 0.0016 'International Tables Vol C Tables 4.2.6.8 and 6.1.1.4'
H H 0.0000 0.0000 'International Tables Vol C Tables 4.2.6.8 and 6.1.1.4'
N N 0.0061 0.0033 'International Tables Vol C Tables 4.2.6.8 and 6.1.1.4'
O O 0.0106 0.0060 'International Tables Vol C Tables 4.2.6.8 and 6.1.1.4'

loop_
_geom_angle_atom_site_label_1
_geom_angle_atom_site_label_2
_geom_angle_atom_site_label_3
_geom_angle
C17 N3 H3 117.9
C17 N3 C2 124.28(15)
C2 N3 H3 117.9
C1 N1 C8 105.34(14)
C1 N2 H2 115.6
C1 N2 C10 128.88(15)
C10 N2 H2 115.6
N1 C1 N2 126.72(16)
N1 C1 C2 115.03(15)
N2 C1 C2 118.13(15)
C8 C3 C2 107.30(14)
C4 C3 C8 121.04(16)
C4 C3 C2 131.53(17)
N3 C17 C22 118.77(17)
N3 C17 C18 123.40(15)
C18 C17 C22 117.78(17)
C3 C8 N1 112.85(15)
C7 C8 N1 125.97(17)
C7 C8 C3 121.17(17)
N3 C2 C1 114.25(13)
N3 C2 C3 119.92(13)
N3 C2 C9 107.31(14)
C3 C2 C1 98.65(13)
C3 C2 C9 108.97(14)
C9 C2 C1 106.95(13)
C17 C22 H22 119.8
C21 C22 C17 120.3(2)
C21 C22 H22 119.8
C15 C10 N2 117.90(16)
C11 C10 N2 122.72(16)
C11 C10 C15 119.26(16)
C18 C19 H19 118.9
C20 C19 H19 118.9
C20 C19 C18 122.2(2)
C17 C18 H18 119.7
C19 C18 C17 120.64(17)
C19 C18 H18 119.7
C10 C15 H15 120.0
C14 C15 C10 119.92(19)
C14 C15 H15 120.0
C5 C6 H6 119.2
C5 C6 C7 121.57(18)
C7 C6 H6 119.2
C3 C4 H4 121.0
C3 C4 C5 118.06(19)
C5 C4 H4 121.0
C10 C11 H11 120.1
C12 C11 C10 119.75(19)
C12 C11 H11 120.1
C11 C12 H12 119.1
C11 C12 C13 121.9(2)
C13 C12 H12 119.1
C2 C9 H9A 109.5
C2 C9 H9B 109.5
C2 C9 H9C 109.5
H9A C9 H9B 109.5
H9A C9 H9C 109.5
H9B C9 H9C 109.5
C6 C5 C4 120.89(19)
C6 C5 H5 119.6
C4 C5 H5 119.6
C8 C7 C6 117.28(18)
C8 C7 H7 121.4
C6 C7 H7 121.4
C22 C21 H21 118.8
C22 C21 C20 122.37(18)
C20 C21 H21 118.8
C19 C20 C21 116.62(18)
C19 C20 C29 121.9(2)
C21 C20 C29 121.5(2)
C15 C14 H14 119.1
C15 C14 C13 121.81(19)
C13 C14 H14 119.1
C12 C13 C16 121.1(2)
C14 C13 C12 117.40(18)
C14 C13 C16 121.5(2)
C20 C29 H29A 109.5
C20 C29 H29B 109.5
C20 C29 H29C 109.5
H29A C29 H29B 109.5
H29A C29 H29C 109.5
H29B C29 H29C 109.5
C13 C16 H16A 109.5
C13 C16 H16B 109.5
C13 C16 H16C 109.5
H16A C16 H16B 109.5
H16A C16 H16C 109.5
H16B C16 H16C 109.5
C24 O2 C25 116.07(15)
O2 C24 C23 111.28(19)
O1 C24 O2 123.58(19)
O1 C24 C23 125.1(2)
O2 C25 H25A 110.2
O2 C25 H25B 110.2
O2 C25 C26 107.76(16)
H25A C25 H25B 108.5
C26 C25 H25A 110.2
C26 C25 H25B 110.2
C24 C23 H23A 109.5
C24 C23 H23B 109.5
C24 C23 H23C 109.5
H23A C23 H23B 109.5
H23A C23 H23C 109.5
H23B C23 H23C 109.5
C25 C26 H26A 109.5
C25 C26 H26B 109.5
C25 C26 H26C 109.5
H26A C26 H26B 109.5
H26A C26 H26C 109.5
H26B C26 H26C 109.5

loop_
_geom_bond_atom_site_label_1
_geom_bond_atom_site_label_2
_geom_bond_distance
N3 H3 0.8600
N3 C17 1.388(2)
N3 C2 1.443(2)
N1 C1 1.303(2)
N1 C8 1.429(2)
N2 H2 0.8600
N2 C1 1.350(2)
N2 C10 1.414(2)
C1 C2 1.538(2)
C3 C8 1.389(2)
C3 C2 1.512(2)
C3 C4 1.378(2)
C17 C22 1.396(2)
C17 C18 1.391(3)
C8 C7 1.384(2)
C2 C9 1.531(2)
C22 H22 0.9300
C22 C21 1.382(3)
C10 C15 1.391(2)
C10 C11 1.384(3)
C19 H19 0.9300
C19 C18 1.385(3)
C19 C20 1.382(3)
C18 H18 0.9300
C15 H15 0.9300
C15 C14 1.377(3)
C6 H6 0.9300
C6 C5 1.374(3)
C6 C7 1.393(3)
C4 H4 0.9300
C4 C5 1.388(3)
C11 H11 0.9300
C11 C12 1.382(3)
C12 H12 0.9300
C12 C13 1.387(3)
C9 H9A 0.9600
C9 H9B 0.9600
C9 H9C 0.9600
C5 H5 0.9300
C7 H7 0.9300
C21 H21 0.9300
C21 C20 1.388(3)
C20 C29 1.506(3)
C14 H14 0.9300
C14 C13 1.386(3)
C13 C16 1.510(3)
C29 H29A 0.9600
C29 H29B 0.9600
C29 H29C 0.9600
C16 H16A 0.9600
C16 H16B 0.9600
C16 H16C 0.9600
O2 C24 1.334(2)
O2 C25 1.456(2)
O1 C24 1.202(2)
C24 C23 1.494(3)
C25 H25A 0.9700
C25 H25B 0.9700
C25 C26 1.480(3)
C23 H23A 0.9600
C23 H23B 0.9600
C23 H23C 0.9600
C26 H26A 0.9600
C26 H26B 0.9600
C26 H26C 0.9600

loop_
_geom_hbond_atom_site_label_D
_geom_hbond_atom_site_label_H
_geom_hbond_atom_site_label_A
_geom_hbond_distance_DH
_geom_hbond_distance_HA
_geom_hbond_distance_DA
_geom_hbond_angle_DHA
_geom_hbond_site_symmetry_A
N3 H3 N1 0.86 2.32 3.124(2) 154.9 4
